data_7116226
loop_
_publ_author_name
'Massena, Casey J.'
'Riel, Asia Marie S.'
'Neuhaus, George F.'
'Decato, Daniel A.'
'Berryman, Orion B.'

_publ_section_title
;
 Solution and solid-phase halogen and C-H hydrogen bonding to perrhenate.
;
_journal_issue 8
_journal_name_full 'Chemical communications (Cambridge, England)'
_journal_page_first 1417
_journal_page_last 1420
_journal_paper_doi 10.1039/c4cc09242b
_journal_volume 51
_journal_year 2015
_chemical_formula_moiety 'C22 H16 I2 N2, 2(O4 Re)'
_chemical_formula_sum 'C22 H16 I2 N2 O8 Re2'
_chemical_formula_weight 1062.57
_chemical_name_systematic '1,3-bis(4-ethynyl-N-methyl-3-iodopyridinium)benzene bis(perrhenate)'
_space_group_crystal_system monoclinic
_space_group_IT_number 14
_space_group_name_Hall '-P 2ybc'
_space_group_name_H-M_alt 'P 1 21/c 1'
_symmetry_space_group_name_Hall '-P 2ybc'
_symmetry_space_group_name_H-M 'P 1 21/c 1'
_atom_sites_solution_hydrogens geom
_atom_sites_solution_primary direct
_audit_creation_date 2014-10-01
_audit_creation_method
;
Olex2 1.2
(compiled 2014.09.19 svn.r3010 for OlexSys, GUI svn.r4874)
;
_audit_update_record
;
2014-10-07 deposited with the CCDC.
2014-12-05 downloaded from the CCDC.
;
_cell_angle_alpha 90
_cell_angle_beta 99.704(2)
_cell_angle_gamma 90
_cell_formula_units_Z 4
_cell_length_a 6.9841(5)
_cell_length_b 34.338(3)
_cell_length_c 11.4497(9)
_cell_measurement_reflns_used 9996
_cell_measurement_temperature 150
_cell_measurement_theta_max 30.462
_cell_measurement_theta_min 2.96
_cell_volume 2706.6(4)
_computing_cell_refinement 'SAINT v8.34A (Bruker, 2013)'
_computing_data_reduction 'SAINT v8.34A (Bruker, 2013)'
_computing_molecular_graphics 'Olex2 (Dolomanov et al., 2009)'
_computing_publication_material 'Olex2 (Dolomanov et al., 2009)'
_computing_structure_refinement 'ShelXL (Sheldrick, 2008)'
_computing_structure_solution 'ShelXT (Sheldrick, 2008)'
_diffrn_ambient_temperature 150
_diffrn_detector 'Bruker Photon-100 area detector'
_diffrn_detector_area_resol_mean 10.5
_diffrn_detector_type 'CMOS area detector'
_diffrn_measured_fraction_theta_full 0.988
_diffrn_measured_fraction_theta_max 0.989
_diffrn_measurement_device 'Fixed Chi Three-Circle Diffractometer'
_diffrn_measurement_device_type 'Bruker D8 Venture''
_diffrn_measurement_method '\w and \f scans'
_diffrn_radiation_monochromator 'TRIUMPH graphite'
_diffrn_radiation_probe x-ray
_diffrn_radiation_type MoK\a
_diffrn_radiation_wavelength 0.71073
_diffrn_reflns_av_R_equivalents 0.0505
_diffrn_reflns_av_unetI/netI 0.0250
_diffrn_reflns_Laue_measured_fraction_full 0.988
_diffrn_reflns_Laue_measured_fraction_max 0.989
_diffrn_reflns_limit_h_max 8
_diffrn_reflns_limit_h_min -8
_diffrn_reflns_limit_k_max 42
_diffrn_reflns_limit_k_min -42
_diffrn_reflns_limit_l_max 14
_diffrn_reflns_limit_l_min -14
_diffrn_reflns_number 65752
_diffrn_reflns_point_group_measured_fraction_full 0.988
_diffrn_reflns_point_group_measured_fraction_max 0.989
_diffrn_reflns_theta_full 25.242
_diffrn_reflns_theta_max 26.370
_diffrn_reflns_theta_min 5.845
_diffrn_source 'sealed tube'
_diffrn_source_type fine-focus
_diffrn_standards_number 0
_exptl_absorpt_coefficient_mu 11.265
_exptl_absorpt_correction_T_max 0.7464
_exptl_absorpt_correction_T_min 0.5002
_exptl_absorpt_correction_type multi-scan
_exptl_absorpt_process_details
;
SADABS-2014/2 (Bruker,2014) was used for absorption correction.
wR2(int) was 0.1063 before and 0.0524 after correction.
The Ratio of minimum to maximum transmission is 0.6702.
The \l/2 correction factor is 0.00150.
;
_exptl_crystal_colour yellow
_exptl_crystal_colour_primary yellow
_exptl_crystal_density_diffrn 2.608
_exptl_crystal_description plate
_exptl_crystal_F_000 1928
_exptl_crystal_recrystallization_method 'Re-crystallisation from solvent: MeOH/Et2O'
_exptl_crystal_size_max 0.15
_exptl_crystal_size_mid 0.15
_exptl_crystal_size_min 0.05
_refine_diff_density_max 4.295
_refine_diff_density_min -1.895
_refine_diff_density_rms 0.252
_refine_ls_extinction_method none
_refine_ls_goodness_of_fit_ref 1.131
_refine_ls_hydrogen_treatment constr
_refine_ls_matrix_type full
_refine_ls_number_parameters 331
_refine_ls_number_reflns 5485
_refine_ls_number_restraints 0
_refine_ls_restrained_S_all 1.131
_refine_ls_R_factor_all 0.0580
_refine_ls_R_factor_gt 0.0477
_refine_ls_shift/su_max 0.001
_refine_ls_shift/su_mean 0.000
_refine_ls_structure_factor_coef Fsqd
_refine_ls_weighting_details 'w=1/[\s^2^(Fo^2^)+(0.0361P)^2^+58.4080P] where P=(Fo^2^+2Fc^2^)/3'
_refine_ls_weighting_scheme calc
_refine_ls_wR_factor_gt 0.1068
_refine_ls_wR_factor_ref 0.1108
_reflns_Friedel_coverage 0.000
_reflns_number_gt 4713
_reflns_number_total 5485
_reflns_threshold_expression 'I > 2\s(I)'
_cod_data_source_file c4cc09242b2.cif
_cod_data_source_block reo4b_a
_cod_depositor_comments
;
The following automatic conversions were performed:

'_diffrn_radiation_probe' value 'X-ray' changed to 'x-ray' according
to
/usr/data/users/saulius/crontab/automatic-downloads/rss-feeds/RSC/lib/dictionaries/cif_core.dic
dictionary named 'cif_core.dic' version 2.4.2 from 2011-04-26.

Automatic conversion script
Id: cif_fix_values 2935 2014-11-11 08:27:57Z andrius 

 Adding full bibliography for 7116225--7116226.cif.
;
_cod_database_code 7116226
_shelx_space_group_comment
;
The symmetry employed for this shelxl refinement is uniquely defined
by the following loop, which should always be used as a source of
symmetry information in preference to the above space-group names.
They are only intended as comments.
;
_olex2_refinement_description
;
1. Fixed Uiso
 At 1.2 times of:
  All C(H) groups
 At 1.5 times of:
  All C(H,H,H) groups
2. Uiso/Uaniso restraints and constraints
Uanis(I0) = Uanis(I004)
3. Others
 Sof(I0)=1-FVAR(1)
 Sof(I004)=FVAR(1)
4.a Aromatic/amide H refined with riding coordinates:
 C1(H1), C4(H4), C5(H5), C9(H9), C10(H10), C11(H11), C12(H12), C17(H17),
 C18(H18), C20(H20)
4.b Idealised Me refined as rotating group:
 C21(H21A,H21B,H21C), C22(H22A,H22B,H22C)
;
_shelx_shelxl_version_number 2014/7
_olex2_submission_special_instructions 'No special instructions were received'

loop_
_space_group_symop_operation_xyz
'x, y, z'
'-x, y+1/2, -z+1/2'
'-x, -y, -z'
'x, -y-1/2, z-1/2'

loop_
_atom_site_label
_atom_site_type_symbol
_atom_site_fract_x
_atom_site_fract_y
_atom_site_fract_z
_atom_site_U_iso_or_equiv
_atom_site_adp_type
_atom_site_occupancy
_atom_site_site_symmetry_order
_atom_site_calc_flag
_atom_site_refinement_flags_posn
_atom_site_refinement_flags_occupancy
_atom_site_disorder_assembly
_atom_site_disorder_group
I003 I 0.78356(10) 0.51732(2) 0.09789(6) 0.02708(16) Uani 1 1 d . . . .
N1 N 0.8378(11) 0.2725(2) 0.6723(7) 0.0242(18) Uani 1 1 d . . . .
N2 N 0.7311(12) 0.6396(2) 0.0400(7) 0.0240(18) Uani 1 1 d . . . .
C1 C 0.8758(15) 0.2915(3) 0.5758(9) 0.024(2) Uani 1 1 d . . . .
H1 H 0.9133 0.2771 0.5124 0.029 Uiso 1 1 calc R . . .
C2 C 0.8614(14) 0.3309(3) 0.5680(8) 0.023(2) Uani 1 1 d . . . .
C3 C 0.8029(14) 0.3524(3) 0.6596(8) 0.022(2) Uani 1 1 d . . . .
C4 C 0.7685(14) 0.3318(3) 0.7586(9) 0.028(2) Uani 1 1 d . . . .
H4 H 0.7342 0.3454 0.8242 0.034 Uiso 1 1 calc R . . .
C5 C 0.7834(14) 0.2925(3) 0.7626(9) 0.027(2) Uani 1 1 d . . . .
H5 H 0.7551 0.2789 0.8298 0.033 Uiso 1 1 calc R . . .
C6 C 0.7813(14) 0.3936(3) 0.6530(8) 0.022(2) Uani 1 1 d . . . .
C7 C 0.7647(13) 0.4282(3) 0.6481(8) 0.021(2) Uani 1 1 d . . . .
C8 C 0.7399(13) 0.4696(3) 0.6413(9) 0.0202(19) Uani 1 1 d . . . .
C9 C 0.6894(15) 0.4894(3) 0.7393(9) 0.025(2) Uani 1 1 d . . . .
H9 H 0.6779 0.4754 0.8094 0.030 Uiso 1 1 calc R . . .
C10 C 0.6561(17) 0.5292(3) 0.7337(9) 0.030(2) Uani 1 1 d . . . .
H10 H 0.6202 0.5427 0.7992 0.037 Uiso 1 1 calc R . . .
C11 C 0.6764(15) 0.5493(3) 0.6304(9) 0.026(2) Uani 1 1 d . . . .
H11 H 0.6543 0.5766 0.6259 0.031 Uiso 1 1 calc R . . .
C12 C 0.7605(13) 0.4897(3) 0.5394(9) 0.020(2) Uani 1 1 d . . . .
H12 H 0.7962 0.4763 0.4739 0.024 Uiso 1 1 calc R . . .
C13 C 0.7288(14) 0.5296(3) 0.5332(8) 0.024(2) Uani 1 1 d . . . .
C14 C 0.7386(13) 0.5510(3) 0.4268(9) 0.022(2) Uani 1 1 d . . . .
C15 C 0.7391(14) 0.5694(3) 0.3389(9) 0.021(2) Uani 1 1 d . . . .
C16 C 0.7342(13) 0.5925(3) 0.2355(8) 0.0190(19) Uani 1 1 d . . . .
C17 C 0.7088(14) 0.6332(3) 0.2436(10) 0.026(2) Uani 1 1 d . . . .
H17 H 0.6940 0.6449 0.3167 0.031 Uiso 1 1 calc R . . .
C18 C 0.7060(16) 0.6554(3) 0.1440(10) 0.031(2) Uani 1 1 d . . . .
H18 H 0.6858 0.6827 0.1483 0.038 Uiso 1 1 calc R . . .
C19 C 0.7585(13) 0.5768(3) 0.1270(9) 0.0205(19) Uani 1 1 d . . . .
C20 C 0.7591(14) 0.6009(3) 0.0315(8) 0.0204(19) Uani 1 1 d . . . .
H20 H 0.7795 0.5902 -0.0419 0.024 Uiso 1 1 calc R . . .
C21 C 0.850(2) 0.2294(3) 0.6765(12) 0.042(3) Uani 1 1 d . . . .
H21A H 0.8109 0.2188 0.5965 0.063 Uiso 1 1 calc GR . . .
H21B H 0.7622 0.2194 0.7282 0.063 Uiso 1 1 calc GR . . .
H21C H 0.9831 0.2214 0.7078 0.063 Uiso 1 1 calc GR . . .
C22 C 0.7255(17) 0.6644(3) -0.0662(10) 0.033(3) Uani 1 1 d . . . .
H22A H 0.8226 0.6851 -0.0493 0.050 Uiso 1 1 calc GR . . .
H22B H 0.5960 0.6760 -0.0875 0.050 Uiso 1 1 calc GR . . .
H22C H 0.7540 0.6485 -0.1322 0.050 Uiso 1 1 calc GR . . .
I004 I 0.92742(12) 0.35829(2) 0.41724(6) 0.0298(2) Uani 0.9379(17) 1 d . P A 1
I0 I 0.778(2) 0.3627(3) 0.3929(9) 0.0298(2) Uani 0.0621(17) 1 d . P A 2
Re1 Re 0.77433(6) 0.39681(2) 0.09451(4) 0.02738(12) Uani 1 1 d . . . .
O1 O 0.5862(13) 0.4029(3) 0.1704(8) 0.049(2) Uani 1 1 d . . . .
O2 O 0.7800(18) 0.4348(3) -0.0008(10) 0.068(3) Uani 1 1 d . . . .
O3 O 0.9904(13) 0.3953(3) 0.1922(8) 0.047(2) Uani 1 1 d . . . .
O4 O 0.7439(15) 0.3539(3) 0.0205(8) 0.050(2) Uani 1 1 d . . . .
Re2 Re 0.35201(7) 0.22611(2) 0.93279(4) 0.03034(13) Uani 1 1 d . . . .
O5 O 0.1388(11) 0.2515(2) 0.9144(7) 0.0329(17) Uani 1 1 d . . . .
O6 O 0.3697(13) 0.1996(3) 1.0588(8) 0.053(3) Uani 1 1 d . . . .
O7 O 0.5364(12) 0.2585(3) 0.9458(7) 0.0399(19) Uani 1 1 d . . . .
O8 O 0.357(2) 0.1977(4) 0.8121(10) 0.082(4) Uani 1 1 d . . . .

loop_
_atom_site_aniso_label
_atom_site_aniso_U_11
_atom_site_aniso_U_22
_atom_site_aniso_U_33
_atom_site_aniso_U_23
_atom_site_aniso_U_13
_atom_site_aniso_U_12
I003 0.0356(4) 0.0173(3) 0.0295(3) -0.0019(3) 0.0092(3) 0.0015(3)
N1 0.017(4) 0.025(4) 0.029(4) 0.006(4) -0.002(3) 0.000(3)
N2 0.026(4) 0.020(4) 0.026(4) 0.007(3) 0.007(3) -0.001(3)
C1 0.026(5) 0.026(5) 0.021(5) 0.000(4) 0.004(4) -0.002(4)
C2 0.026(5) 0.028(5) 0.014(4) -0.004(4) 0.004(4) 0.005(4)
C3 0.019(5) 0.026(5) 0.022(5) -0.001(4) 0.001(4) -0.002(4)
C4 0.020(5) 0.048(7) 0.017(5) -0.001(4) 0.002(4) 0.006(5)
C5 0.022(5) 0.041(6) 0.018(5) 0.011(4) 0.002(4) 0.005(4)
C6 0.023(5) 0.031(6) 0.012(4) -0.003(4) -0.002(4) 0.002(4)
C7 0.014(4) 0.028(5) 0.019(5) -0.003(4) -0.003(4) 0.001(4)
C8 0.015(4) 0.019(5) 0.025(5) -0.003(4) -0.001(4) -0.004(4)
C9 0.027(5) 0.030(5) 0.018(5) -0.002(4) 0.006(4) -0.007(4)
C10 0.044(6) 0.022(5) 0.026(5) -0.013(4) 0.008(5) -0.003(5)
C11 0.028(5) 0.024(5) 0.025(5) -0.010(4) 0.004(4) -0.001(4)
C12 0.011(4) 0.024(5) 0.026(5) -0.011(4) 0.003(4) -0.001(4)
C13 0.020(5) 0.032(5) 0.018(5) 0.000(4) -0.001(4) -0.004(4)
C14 0.015(4) 0.025(5) 0.027(5) -0.001(4) 0.001(4) -0.004(4)
C15 0.022(5) 0.017(5) 0.025(5) -0.009(4) 0.007(4) 0.000(4)
C16 0.014(4) 0.021(5) 0.021(5) -0.004(4) 0.001(4) -0.004(4)
C17 0.016(5) 0.028(5) 0.033(5) 0.000(4) 0.002(4) 0.003(4)
C18 0.032(6) 0.019(5) 0.042(6) 0.002(5) 0.005(5) 0.006(4)
C19 0.015(4) 0.018(5) 0.029(5) -0.005(4) 0.006(4) 0.002(4)
C20 0.025(5) 0.015(4) 0.021(5) -0.002(4) 0.002(4) -0.002(4)
C21 0.058(8) 0.016(5) 0.047(7) 0.005(5) -0.005(6) 0.002(5)
C22 0.042(7) 0.026(6) 0.034(6) 0.013(5) 0.014(5) -0.006(5)
I004 0.0470(5) 0.0243(4) 0.0201(3) 0.0014(3) 0.0113(3) -0.0017(3)
I0 0.0470(5) 0.0243(4) 0.0201(3) 0.0014(3) 0.0113(3) -0.0017(3)
Re1 0.0339(2) 0.0207(2) 0.0275(2) 0.00063(16) 0.00516(17) 0.00154(17)
O1 0.044(5) 0.060(6) 0.042(5) -0.007(4) 0.007(4) 0.011(4)
O2 0.090(8) 0.052(6) 0.060(6) 0.033(5) 0.009(6) -0.001(6)
O3 0.041(5) 0.064(6) 0.035(5) -0.001(4) 0.006(4) -0.003(4)
O4 0.079(7) 0.033(5) 0.041(5) -0.010(4) 0.019(5) 0.001(5)
Re2 0.0319(2) 0.0278(2) 0.0309(2) 0.00170(18) 0.00403(18) -0.00256(18)
O5 0.030(4) 0.029(4) 0.037(4) 0.004(3) -0.001(3) -0.005(3)
O6 0.047(5) 0.060(6) 0.048(5) 0.029(5) -0.005(4) -0.010(5)
O7 0.037(4) 0.045(5) 0.035(4) 0.010(4) -0.003(4) -0.009(4)
O8 0.104(10) 0.080(8) 0.063(7) -0.037(6) 0.017(7) 0.005(7)

loop_
_atom_type_symbol
_atom_type_description
_atom_type_scat_dispersion_real
_atom_type_scat_dispersion_imag
_atom_type_scat_source
C C 0.0033 0.0016 'International Tables Vol C Tables 4.2.6.8 and 6.1.1.4'
H H 0.0000 0.0000 'International Tables Vol C Tables 4.2.6.8 and 6.1.1.4'
I I -0.4742 1.8119 'International Tables Vol C Tables 4.2.6.8 and 6.1.1.4'
N N 0.0061 0.0033 'International Tables Vol C Tables 4.2.6.8 and 6.1.1.4'
O O 0.0106 0.0060 'International Tables Vol C Tables 4.2.6.8 and 6.1.1.4'
Re Re -1.0185 7.2310 'International Tables Vol C Tables 4.2.6.8 and 6.1.1.4'

loop_
_geom_angle_atom_site_label_1
_geom_angle_atom_site_label_2
_geom_angle_atom_site_label_3
_geom_angle
C1 N1 C21 119.4(9)
C5 N1 C1 120.3(9)
C5 N1 C21 120.3(9)
C18 N2 C20 120.2(9)
C18 N2 C22 120.4(9)
C20 N2 C22 119.4(9)
N1 C1 H1 119.6
N1 C1 C2 120.8(9)
C2 C1 H1 119.6
C1 C2 C3 120.3(9)
C1 C2 I004 118.6(7)
C1 C2 I0 122.8(8)
C3 C2 I004 121.0(7)
C3 C2 I0 110.1(7)
C2 C3 C6 121.8(9)
C4 C3 C2 117.0(9)
C4 C3 C6 121.2(9)
C3 C4 H4 119.6
C5 C4 C3 120.8(10)
C5 C4 H4 119.6
N1 C5 C4 120.7(9)
N1 C5 H5 119.6
C4 C5 H5 119.6
C7 C6 C3 179.5(11)
C6 C7 C8 178.7(10)
C9 C8 C7 118.7(9)
C12 C8 C7 120.8(9)
C12 C8 C9 120.5(9)
C8 C9 H9 120.0
C10 C9 C8 120.1(9)
C10 C9 H9 120.0
C9 C10 H10 120.5
C9 C10 C11 119.1(9)
C11 C10 H10 120.5
C10 C11 H11 119.6
C10 C11 C13 120.8(10)
C13 C11 H11 119.6
C8 C12 H12 120.1
C8 C12 C13 119.8(9)
C13 C12 H12 120.1
C11 C13 C14 118.9(10)
C12 C13 C11 119.7(9)
C12 C13 C14 121.3(9)
C15 C14 C13 177.2(11)
C14 C15 C16 177.5(10)
C17 C16 C15 119.0(9)
C19 C16 C15 122.5(9)
C19 C16 C17 118.5(9)
C16 C17 H17 120.6
C18 C17 C16 118.7(10)
C18 C17 H17 120.6
N2 C18 C17 121.7(10)
N2 C18 H18 119.1
C17 C18 H18 119.1
C16 C19 I003 123.4(7)
C20 C19 I003 117.0(7)
C20 C19 C16 119.6(9)
N2 C20 C19 121.1(9)
N2 C20 H20 119.4
C19 C20 H20 119.4
N1 C21 H21A 109.5
N1 C21 H21B 109.5
N1 C21 H21C 109.5
H21A C21 H21B 109.5
H21A C21 H21C 109.5
H21B C21 H21C 109.5
N2 C22 H22A 109.5
N2 C22 H22B 109.5
N2 C22 H22C 109.5
H22A C22 H22B 109.5
H22A C22 H22C 109.5
H22B C22 H22C 109.5
O1 Re1 O3 109.8(4)
O2 Re1 O1 109.6(5)
O2 Re1 O3 109.1(5)
O4 Re1 O1 108.5(5)
O4 Re1 O2 111.1(5)
O4 Re1 O3 108.7(5)
O6 Re2 O5 108.4(4)
O6 Re2 O8 112.1(6)
O7 Re2 O5 108.1(4)
O7 Re2 O6 109.5(4)
O7 Re2 O8 109.3(6)
O8 Re2 O5 109.3(5)

loop_
_geom_bond_atom_site_label_1
_geom_bond_atom_site_label_2
_geom_bond_distance
I003 C19 2.082(9)
N1 C1 1.347(13)
N1 C5 1.347(14)
N1 C21 1.485(13)
N2 C18 1.346(14)
N2 C20 1.349(12)
N2 C22 1.479(13)
C1 H1 0.9500
C1 C2 1.359(14)
C2 C3 1.399(13)
C2 I004 2.085(10)
C2 I0 2.272(15)
C3 C4 1.392(14)
C3 C6 1.423(14)
C4 H4 0.9500
C4 C5 1.353(16)
C5 H5 0.9500
C6 C7 1.192(14)
C7 C8 1.435(14)
C8 C9 1.406(14)
C8 C12 1.384(14)
C9 H9 0.9500
C9 C10 1.388(15)
C10 H10 0.9500
C10 C11 1.397(15)
C11 H11 0.9500
C11 C13 1.402(14)
C12 H12 0.9500
C12 C13 1.387(14)
C13 C14 1.434(14)
C14 C15 1.188(14)
C15 C16 1.422(14)
C16 C17 1.413(14)
C16 C19 1.392(13)
C17 H17 0.9500
C17 C18 1.369(15)
C18 H18 0.9500
C19 C20 1.373(14)
C20 H20 0.9500
C21 H21A 0.9800
C21 H21B 0.9800
C21 H21C 0.9800
C22 H22A 0.9800
C22 H22B 0.9800
C22 H22C 0.9800
Re1 O1 1.706(9)
Re1 O2 1.705(9)
Re1 O3 1.721(9)
Re1 O4 1.696(8)
Re2 O5 1.707(8)
Re2 O6 1.693(8)
Re2 O7 1.690(8)
Re2 O8 1.697(10)

loop_
_geom_torsion_atom_site_label_1
_geom_torsion_atom_site_label_2
_geom_torsion_atom_site_label_3
_geom_torsion_atom_site_label_4
_geom_torsion
I003 C19 C20 N2 175.7(7)
N1 C1 C2 C3 -1.2(15)
N1 C1 C2 I004 178.9(7)
N1 C1 C2 I0 -149.6(9)
C1 N1 C5 C4 -0.9(15)
C1 C2 C3 C4 2.4(14)
C1 C2 C3 C6 -178.4(10)
C2 C3 C4 C5 -2.8(15)
C3 C4 C5 N1 2.1(15)
C5 N1 C1 C2 0.4(15)
C6 C3 C4 C5 177.9(9)
C7 C8 C9 C10 -177.2(9)
C7 C8 C12 C13 177.6(9)
C8 C9 C10 C11 -0.9(16)
C8 C12 C13 C11 0.1(14)
C8 C12 C13 C14 -176.6(9)
C9 C8 C12 C13 -0.8(14)
C9 C10 C11 C13 0.2(16)
C10 C11 C13 C12 0.2(15)
C10 C11 C13 C14 177.0(10)
C12 C8 C9 C10 1.2(15)
C15 C16 C17 C18 179.4(9)
C15 C16 C19 I003 4.9(13)
C15 C16 C19 C20 -177.7(9)
C16 C17 C18 N2 -1.6(15)
C16 C19 C20 N2 -1.8(14)
C17 C16 C19 I003 -176.8(7)
C17 C16 C19 C20 0.6(13)
C18 N2 C20 C19 1.4(15)
C19 C16 C17 C18 1.0(14)
C20 N2 C18 C17 0.3(15)
C21 N1 C1 C2 178.3(10)
C21 N1 C5 C4 -178.7(10)
C22 N2 C18 C17 179.4(10)
C22 N2 C20 C19 -177.7(9)
I004 C2 C3 C4 -177.8(7)
I004 C2 C3 C6 1.5(13)
I0 C2 C3 C4 154.4(8)
I0 C2 C3 C6 -26.4(12)
